data_4330526
loop_
_publ_author_name
'Fernanda Cimadevilla'
'M. Esther Garc\'ia'
'Daniel Garc\'ia-Viv\'o'
'Miguel A. Ruiz'
'Claudia Graiff'
'Antonio Tiripicchio'

_publ_section_title
;
 Reactions of the Unsaturated Hydroxo Complex [W2Cp2(OH)(\m-PPh2)2(CO)]BF4
 with Mono- and Bidentate Ligands Having E-H bonds (E = O, S, N)
;
_journal_name_full 'Inorganic Chemistry'
_journal_page_first 10427
_journal_page_last 10436
_journal_paper_doi 10.1021/ic301674k
_journal_volume 51
_journal_year 2012
_chemical_formula_sum 'C83 H70 Cl2 O6 P4 W4'
_chemical_formula_weight 2093.57
_chemical_name_systematic
; 
 ? 
;
_space_group_IT_number 4
_symmetry_cell_setting monoclinic
_symmetry_space_group_name_Hall 'P 2yb'
_symmetry_space_group_name_H-M 'P 1 21 1'
_atom_sites_solution_hydrogens geom
_atom_sites_solution_primary direct
_atom_sites_solution_secondary difmap
_audit_creation_method SHELXL-97
_cell_angle_alpha 90.00
_cell_angle_beta 98.31(3)
_cell_angle_gamma 90.00
_cell_formula_units_Z 2
_cell_length_a 10.553(5)
_cell_length_b 18.183(4)
_cell_length_c 19.853(5)
_cell_measurement_reflns_used 24
_cell_measurement_temperature 293(2)
_cell_measurement_theta_max 17
_cell_measurement_theta_min 8
_cell_volume 3769(2)
_computing_structure_refinement 'SHELXL-97 (Sheldrick, 1997)'
_computing_structure_solution 'SHELXS-97 (Sheldrick, 1990)'
_diffrn_ambient_temperature 293(2)
_diffrn_measured_fraction_theta_full 0.997
_diffrn_measured_fraction_theta_max 0.997
_diffrn_radiation_monochromator graphite
_diffrn_radiation_source 'fine-focus sealed tube'
_diffrn_radiation_type MoK\a
_diffrn_radiation_wavelength 0.71073
_diffrn_reflns_av_R_equivalents 0.0284
_diffrn_reflns_av_sigmaI/netI 0.1109
_diffrn_reflns_limit_h_max 14
_diffrn_reflns_limit_h_min -14
_diffrn_reflns_limit_k_max 25
_diffrn_reflns_limit_k_min 0
_diffrn_reflns_limit_l_max 27
_diffrn_reflns_limit_l_min 0
_diffrn_reflns_number 11570
_diffrn_reflns_theta_full 30.00
_diffrn_reflns_theta_max 30.00
_diffrn_reflns_theta_min 3.05
_exptl_absorpt_coefficient_mu 6.292
_exptl_absorpt_correction_T_max 0.4755
_exptl_absorpt_correction_T_min 0.1405
_exptl_absorpt_correction_type refdelf
_exptl_crystal_density_diffrn 1.845
_exptl_crystal_description prism
_exptl_crystal_F_000 2012
_exptl_crystal_size_max 0.19
_exptl_crystal_size_mid 0.16
_exptl_crystal_size_min 0.14
_refine_diff_density_max 2.134
_refine_diff_density_min -1.547
_refine_diff_density_rms 0.174
_refine_ls_abs_structure_details 'Flack H D (1983), Acta Cryst. A39, 876-881'
_refine_ls_abs_structure_Flack -0.016(11)
_refine_ls_extinction_method none
_refine_ls_goodness_of_fit_ref 0.929
_refine_ls_hydrogen_treatment constr
_refine_ls_matrix_type full
_refine_ls_number_parameters 760
_refine_ls_number_reflns 11297
_refine_ls_number_restraints 1
_refine_ls_restrained_S_all 0.929
_refine_ls_R_factor_all 0.0765
_refine_ls_R_factor_gt 0.0415
_refine_ls_shift/su_max 0.000
_refine_ls_shift/su_mean 0.000
_refine_ls_structure_factor_coef Fsqd
_refine_ls_weighting_details 'calc w=1/[\s^2^(Fo^2^)+(0.0400P)^2^+0.0000P] where P=(Fo^2^+2Fc^2^)/3'
_refine_ls_weighting_scheme calc
_refine_ls_wR_factor_gt 0.1022
_refine_ls_wR_factor_ref 0.1088
_reflns_number_gt 6903
_reflns_number_total 11297
_reflns_threshold_expression >2sigma(I)
_cod_data_source_file ic301674k_si_001_2.cif
_cod_data_source_block compound14
_cod_database_code 4330526

loop_
_symmetry_equiv_pos_as_xyz
'x, y, z'
'-x, y+1/2, -z'

loop_
_atom_site_label
_atom_site_type_symbol
_atom_site_fract_x
_atom_site_fract_y
_atom_site_fract_z
_atom_site_U_iso_or_equiv
_atom_site_adp_type
_atom_site_occupancy
_atom_site_symmetry_multiplicity
_atom_site_calc_flag
_atom_site_refinement_flags
W1A W 0.50940(5) 0.24718(3) 0.19050(3) 0.03761(14) Uani 1 1 d .
W2A W 0.43077(4) 0.25168(3) 0.04774(3) 0.02997(12) Uani 1 1 d .
P1A P 0.5069(4) 0.1448(2) 0.1196(2) 0.0331(9) Uani 1 1 d .
P2A P 0.4983(4) 0.3561(2) 0.1259(2) 0.0340(9) Uani 1 1 d .
O1A O 0.2118(9) 0.2390(7) 0.1751(6) 0.069(4) Uani 1 1 d .
O2A O 0.2731(10) 0.3212(6) 0.0329(6) 0.054(3) Uani 1 1 d .
O3A O 0.2795(10) 0.1798(6) 0.0261(6) 0.053(3) Uani 1 1 d .
C1A C 0.3196(15) 0.2438(10) 0.1809(9) 0.066(5) Uani 1 1 d .
C2A C 0.1599(15) 0.2905(9) 0.0113(9) 0.046(4) Uani 1 1 d .
C3A C 0.0480(13) 0.3301(8) -0.0058(8) 0.041(4) Uani 1 1 d .
H3A H 0.0459 0.3810 -0.0015 0.049 Uiso 1 1 calc R
C4A C -0.0648(15) 0.2887(10) -0.0305(8) 0.050(4) Uani 1 1 d .
H4A H -0.1415 0.3133 -0.0441 0.060 Uiso 1 1 calc R
C5A C -0.0616(15) 0.2155(9) -0.0344(8) 0.045(4) Uani 1 1 d .
H5A H -0.1364 0.1904 -0.0509 0.054 Uiso 1 1 calc R
C6A C 0.0524(13) 0.1744(9) -0.0141(9) 0.048(4) Uani 1 1 d .
H6A H 0.0539 0.1234 -0.0178 0.057 Uiso 1 1 calc R
C7A C 0.1593(14) 0.2133(8) 0.0111(8) 0.037(4) Uani 1 1 d .
C8A C 0.5171(9) 0.2834(6) 0.3030(6) 0.050(4) Uani 1 1 d G
H8A H 0.4534 0.3128 0.3168 0.060 Uiso 1 1 calc R
C9A C 0.5173(9) 0.2053(6) 0.3008(6) 0.056(5) Uani 1 1 d G
H9A H 0.4538 0.1746 0.3129 0.067 Uiso 1 1 calc R
C10A C 0.6315(11) 0.1824(5) 0.2769(7) 0.058(5) Uani 1 1 d G
H10A H 0.6559 0.1340 0.2706 0.070 Uiso 1 1 calc R
C11A C 0.7019(7) 0.2463(7) 0.2644(5) 0.062(4) Uani 1 1 d G
H11A H 0.7805 0.2471 0.2484 0.074 Uiso 1 1 calc R
C12A C 0.6312(11) 0.3087(5) 0.2805(7) 0.061(5) Uani 1 1 d G
H12A H 0.6553 0.3576 0.2769 0.073 Uiso 1 1 calc R
C13A C 0.5591(11) 0.1940(5) -0.0251(6) 0.064(5) Uani 1 1 d G
H13A H 0.5857 0.1455 -0.0181 0.077 Uiso 1 1 calc R
C14A C 0.4471(9) 0.2179(6) -0.0678(5) 0.051(4) Uani 1 1 d G
H14A H 0.3875 0.1879 -0.0937 0.061 Uiso 1 1 calc R
C15A C 0.4420(8) 0.2958(6) -0.0641(5) 0.055(5) Uani 1 1 d G
H15A H 0.3786 0.3258 -0.0871 0.066 Uiso 1 1 calc R
C16A C 0.5509(10) 0.3200(5) -0.0190(6) 0.051(4) Uani 1 1 d G
H16A H 0.5713 0.3686 -0.0073 0.061 Uiso 1 1 calc R
C17A C 0.6233(8) 0.2571(7) 0.0051(5) 0.062(4) Uani 1 1 d G
H17A H 0.6993 0.2572 0.0353 0.075 Uiso 1 1 calc R
C18A C 0.3924(9) 0.0669(5) 0.1215(5) 0.048(4) Uani 1 1 d G
C19A C 0.3425(10) 0.0296(6) 0.0624(4) 0.051(4) Uani 1 1 d G
H19A H 0.3666 0.0431 0.0209 0.062 Uiso 1 1 calc R
C20A C 0.2568(10) -0.0279(6) 0.0654(5) 0.053(4) Uani 1 1 d G
H20A H 0.2234 -0.0529 0.0259 0.064 Uiso 1 1 calc R
C21A C 0.2209(10) -0.0481(5) 0.1275(6) 0.051(4) Uani 1 1 d G
H21A H 0.1635 -0.0866 0.1295 0.061 Uiso 1 1 calc R
C22A C 0.2708(11) -0.0109(6) 0.1866(4) 0.064(5) Uani 1 1 d G
H22A H 0.2467 -0.0244 0.2281 0.077 Uiso 1 1 calc R
C23A C 0.3565(11) 0.0466(6) 0.1835(4) 0.056(5) Uani 1 1 d G
H23A H 0.3899 0.0716 0.2230 0.068 Uiso 1 1 calc R
C24A C 0.6609(7) 0.0992(5) 0.1138(6) 0.045(4) Uani 1 1 d G
C25A C 0.6673(8) 0.0237(5) 0.1035(5) 0.051(4) Uani 1 1 d G
H25A H 0.5928 -0.0043 0.0981 0.062 Uiso 1 1 calc R
C26A C 0.7850(10) -0.0098(4) 0.1012(6) 0.054(5) Uani 1 1 d G
H26A H 0.7892 -0.0603 0.0943 0.065 Uiso 1 1 calc R
C27A C 0.8963(8) 0.0321(6) 0.1092(6) 0.062(5) Uani 1 1 d G
H27A H 0.9750 0.0097 0.1077 0.074 Uiso 1 1 calc R
C28A C 0.8899(8) 0.1076(6) 0.1195(6) 0.059(5) Uani 1 1 d G
H28A H 0.9644 0.1356 0.1249 0.070 Uiso 1 1 calc R
C29A C 0.7722(10) 0.1411(4) 0.1218(5) 0.041(4) Uani 1 1 d G
H29A H 0.7680 0.1916 0.1287 0.050 Uiso 1 1 calc R
C30A C 0.3806(10) 0.4295(5) 0.1291(5) 0.044(4) Uani 1 1 d G
C31A C 0.3394(10) 0.4458(6) 0.1908(4) 0.056(5) Uani 1 1 d G
H31A H 0.3669 0.4173 0.2290 0.067 Uiso 1 1 calc R
C32A C 0.2572(11) 0.5047(6) 0.1954(5) 0.051(4) Uani 1 1 d G
H32A H 0.2297 0.5156 0.2367 0.062 Uiso 1 1 calc R
C33A C 0.2162(10) 0.5474(5) 0.1383(6) 0.057(5) Uani 1 1 d G
H33A H 0.1612 0.5868 0.1414 0.068 Uiso 1 1 calc R
C34A C 0.2574(11) 0.5311(6) 0.0766(5) 0.056(5) Uani 1 1 d G
H34A H 0.2299 0.5596 0.0384 0.067 Uiso 1 1 calc R
C35A C 0.3396(11) 0.4721(6) 0.0720(4) 0.058(5) Uani 1 1 d G
H35A H 0.3671 0.4612 0.0307 0.070 Uiso 1 1 calc R
C36A C 0.6529(7) 0.4079(5) 0.1241(6) 0.047(4) Uani 1 1 d G
C37A C 0.6545(8) 0.4842(5) 0.1199(6) 0.046(4) Uani 1 1 d G
H37A H 0.5785 0.5106 0.1175 0.055 Uiso 1 1 calc R
C38A C 0.7697(10) 0.5211(4) 0.1194(6) 0.058(5) Uani 1 1 d G
H38A H 0.7708 0.5721 0.1167 0.070 Uiso 1 1 calc R
C39A C 0.8834(8) 0.4817(5) 0.1230(6) 0.056(5) Uani 1 1 d G
H39A H 0.9605 0.5063 0.1227 0.068 Uiso 1 1 calc R
C40A C 0.8818(7) 0.4054(5) 0.1272(6) 0.053(4) Uani 1 1 d G
H40A H 0.9578 0.3790 0.1296 0.064 Uiso 1 1 calc R
C41A C 0.7666(9) 0.3685(4) 0.1277(6) 0.053(5) Uani 1 1 d G
H41A H 0.7655 0.3174 0.1305 0.064 Uiso 1 1 calc R
W1B W 0.68355(6) 0.58321(4) 0.40296(3) 0.04303(17) Uani 1 1 d .
W2B W 0.70731(6) 0.72447(3) 0.46404(3) 0.03947(15) Uani 1 1 d .
P1B P 0.6830(4) 0.6038(2) 0.5194(2) 0.0449(10) Uani 1 1 d .
P2B P 0.6401(4) 0.6949(2) 0.3420(2) 0.0423(10) Uani 1 1 d .
O1B O 0.9757(11) 0.6138(7) 0.4055(8) 0.087(5) Uani 1 1 d .
O2B O 0.8451(8) 0.7721(5) 0.4152(5) 0.042(3) Uani 1 1 d .
O3B O 0.8676(9) 0.7157(6) 0.5349(4) 0.046(3) Uani 1 1 d .
C1B C 0.8720(15) 0.6015(9) 0.4093(12) 0.074(6) Uani 1 1 d .
C2B C 0.9642(14) 0.7799(9) 0.4525(7) 0.047(4) Uani 1 1 d .
C3B C 1.0689(14) 0.8110(10) 0.4239(8) 0.054(4) Uani 1 1 d .
H3B H 1.0621 0.8270 0.3791 0.065 Uiso 1 1 calc R
C4B C 1.1905(15) 0.8155(10) 0.4731(8) 0.059(5) Uani 1 1 d .
H4B H 1.2600 0.8418 0.4618 0.071 Uiso 1 1 calc R
C5B C 1.1990(14) 0.7813(9) 0.5340(9) 0.056(5) Uani 1 1 d .
H5B H 1.2790 0.7795 0.5607 0.068 Uiso 1 1 calc R
C6B C 1.0923(13) 0.7469(11) 0.5609(7) 0.052(4) Uani 1 1 d .
H6B H 1.1006 0.7250 0.6036 0.063 Uiso 1 1 calc R
C7B C 0.9757(13) 0.7496(11) 0.5167(7) 0.052(4) Uani 1 1 d .
C8B C 0.7284(10) 0.4595(7) 0.3865(6) 0.069(6) Uani 1 1 d G
H8B H 0.8032 0.4385 0.4087 0.083 Uiso 1 1 calc R
C9B C 0.6088(12) 0.4625(7) 0.4112(5) 0.059(5) Uani 1 1 d G
H9B H 0.5916 0.4437 0.4526 0.071 Uiso 1 1 calc R
C10B C 0.5201(9) 0.4991(7) 0.3619(6) 0.070(6) Uani 1 1 d G
H10B H 0.4346 0.5086 0.3652 0.084 Uiso 1 1 calc R
C11B C 0.5848(12) 0.5189(7) 0.3066(5) 0.056(5) Uani 1 1 d G
H11B H 0.5491 0.5435 0.2673 0.067 Uiso 1 1 calc R
C12B C 0.7135(10) 0.4944(8) 0.3218(6) 0.076(6) Uani 1 1 d G
H12B H 0.7770 0.5001 0.2942 0.091 Uiso 1 1 calc R
C13B C 0.5008(10) 0.7599(6) 0.4676(5) 0.060(4) Uani 1 1 d G
H13B H 0.4353 0.7301 0.4464 0.072 Uiso 1 1 calc R
C14B C 0.5613(11) 0.7536(6) 0.5360(5) 0.055(4) Uani 1 1 d G
H14B H 0.5423 0.7189 0.5675 0.067 Uiso 1 1 calc R
C15B C 0.6557(11) 0.8095(7) 0.5479(5) 0.066(5) Uani 1 1 d G
H15B H 0.7095 0.8179 0.5886 0.079 Uiso 1 1 calc R
C16B C 0.6536(11) 0.8504(6) 0.4868(6) 0.071(6) Uani 1 1 d G
H16B H 0.7058 0.8903 0.4805 0.086 Uiso 1 1 calc R
C17B C 0.5578(11) 0.8197(6) 0.4372(4) 0.057(5) Uani 1 1 d G
H17B H 0.5363 0.8360 0.3926 0.068 Uiso 1 1 calc R
C18B C 0.8134(9) 0.5832(6) 0.5882(4) 0.043(3) Uani 1 1 d G
C19B C 0.8283(9) 0.6245(5) 0.6477(5) 0.047(4) Uani 1 1 d G
H19B H 0.7751 0.6645 0.6517 0.057 Uiso 1 1 calc R
C20B C 0.9226(10) 0.6059(6) 0.7013(4) 0.060(5) Uani 1 1 d G
H20B H 0.9325 0.6335 0.7411 0.072 Uiso 1 1 calc R
C21B C 1.0021(9) 0.5460(7) 0.6954(5) 0.075(6) Uani 1 1 d G
H21B H 1.0652 0.5336 0.7313 0.090 Uiso 1 1 calc R
C22B C 0.9873(10) 0.5047(5) 0.6359(6) 0.062(5) Uani 1 1 d G
H22B H 1.0405 0.4646 0.6319 0.074 Uiso 1 1 calc R
C23B C 0.8929(10) 0.5233(6) 0.5822(5) 0.064(5) Uani 1 1 d G
H23B H 0.8830 0.4957 0.5424 0.077 Uiso 1 1 calc R
C24B C 0.5381(7) 0.5717(6) 0.5571(5) 0.053(4) Uani 1 1 d G
C25B C 0.4171(9) 0.5908(6) 0.5244(5) 0.065(5) Uani 1 1 d G
H25B H 0.4086 0.6188 0.4849 0.077 Uiso 1 1 calc R
C26B C 0.3087(7) 0.5679(7) 0.5509(5) 0.060(5) Uani 1 1 d G
H26B H 0.2277 0.5806 0.5291 0.072 Uiso 1 1 calc R
C27B C 0.3213(8) 0.5259(7) 0.6101(6) 0.066(6) Uani 1 1 d G
H27B H 0.2488 0.5106 0.6278 0.079 Uiso 1 1 calc R
C28B C 0.4424(11) 0.5069(6) 0.6427(5) 0.061(5) Uani 1 1 d G
H28B H 0.4508 0.4788 0.6823 0.073 Uiso 1 1 calc R
C29B C 0.5507(8) 0.5298(6) 0.6162(5) 0.048(4) Uani 1 1 d G
H29B H 0.6317 0.5170 0.6380 0.057 Uiso 1 1 calc R
C30B C 0.4741(7) 0.7051(7) 0.2992(5) 0.056(5) Uani 1 1 d G
C31B C 0.3735(10) 0.6752(6) 0.3281(5) 0.075(6) Uani 1 1 d G
H31B H 0.3903 0.6450 0.3662 0.090 Uiso 1 1 calc R
C32B C 0.2477(9) 0.6904(6) 0.3002(6) 0.063(5) Uani 1 1 d G
H32B H 0.1804 0.6704 0.3196 0.075 Uiso 1 1 calc R
C33B C 0.2226(7) 0.7356(7) 0.2434(6) 0.068(5) Uani 1 1 d G
H33B H 0.1384 0.7457 0.2247 0.082 Uiso 1 1 calc R
C34B C 0.3232(9) 0.7655(6) 0.2144(5) 0.066(5) Uani 1 1 d G
H34B H 0.3064 0.7957 0.1764 0.079 Uiso 1 1 calc R
C35B C 0.4490(8) 0.7503(7) 0.2423(5) 0.061(4) Uani 1 1 d G
H35B H 0.5163 0.7703 0.2229 0.074 Uiso 1 1 calc R
C36B C 0.7390(9) 0.7346(5) 0.2848(5) 0.063(5) Uani 1 1 d G
C37B C 0.7986(11) 0.6883(4) 0.2434(6) 0.053(4) Uani 1 1 d G
H37B H 0.7920 0.6376 0.2477 0.064 Uiso 1 1 calc R
C38B C 0.8681(10) 0.7179(7) 0.1955(5) 0.064(5) Uani 1 1 d G
H38B H 0.9080 0.6869 0.1677 0.077 Uiso 1 1 calc R
C39B C 0.8780(9) 0.7937(7) 0.1890(5) 0.061(5) Uani 1 1 d G
H39B H 0.9245 0.8134 0.1570 0.073 Uiso 1 1 calc R
C40B C 0.8185(11) 0.8400(5) 0.2305(6) 0.062(5) Uani 1 1 d G
H40B H 0.8251 0.8907 0.2262 0.074 Uiso 1 1 calc R
C41B C 0.7490(10) 0.8105(5) 0.2784(5) 0.052(4) Uani 1 1 d G
H41B H 0.7091 0.8414 0.3062 0.063 Uiso 1 1 calc R
C1S C 0.9862(19) 0.8746(12) 0.6678(10) 0.080(6) Uani 1 1 d .
Cl1S Cl 0.9030(6) 0.8274(4) 0.7155(3) 0.0982(18) Uani 1 1 d .
Cl2S Cl 0.8963(6) 0.9544(3) 0.6299(3) 0.0931(18) Uani 1 1 d .

loop_
_atom_site_aniso_label
_atom_site_aniso_U_11
_atom_site_aniso_U_22
_atom_site_aniso_U_33
_atom_site_aniso_U_23
_atom_site_aniso_U_13
_atom_site_aniso_U_12
W1A 0.0348(3) 0.0281(3) 0.0497(3) 0.0011(3) 0.0054(2) 0.0013(3)
W2A 0.0249(2) 0.0279(3) 0.0366(3) -0.0009(3) 0.0026(2) -0.0003(3)
P1A 0.034(2) 0.026(2) 0.038(2) 0.0002(16) 0.0019(17) -0.0018(16)
P2A 0.032(2) 0.036(2) 0.033(2) -0.0044(17) 0.0018(17) 0.0005(16)
O1A 0.038(6) 0.048(8) 0.119(10) -0.009(8) 0.005(6) -0.008(6)
O2A 0.041(7) 0.042(7) 0.074(9) -0.010(6) -0.010(6) -0.004(5)
O3A 0.038(6) 0.039(7) 0.080(9) 0.006(6) -0.001(6) -0.013(5)
C1A 0.043(9) 0.045(11) 0.113(15) 0.007(11) 0.020(9) -0.004(9)
C2A 0.036(9) 0.043(10) 0.058(11) -0.004(8) 0.003(8) 0.008(8)
C3A 0.037(9) 0.021(7) 0.064(11) -0.002(7) 0.006(8) 0.000(6)
C4A 0.040(9) 0.058(12) 0.053(11) 0.002(9) 0.009(8) 0.000(8)
C5A 0.038(9) 0.029(9) 0.062(11) 0.009(8) -0.011(8) 0.004(7)
C6A 0.027(8) 0.050(10) 0.064(12) -0.007(9) 0.000(8) -0.006(7)
C7A 0.037(9) 0.026(9) 0.046(10) -0.005(7) 0.000(7) -0.003(6)
C8A 0.046(10) 0.045(10) 0.061(12) -0.006(8) 0.015(8) 0.007(7)
C9A 0.054(11) 0.044(11) 0.076(14) -0.015(9) 0.028(10) -0.015(8)
C10A 0.048(10) 0.046(10) 0.088(15) -0.001(10) 0.034(10) -0.002(8)
C11A 0.056(9) 0.060(11) 0.070(11) 0.011(11) 0.010(8) -0.002(10)
C12A 0.052(11) 0.047(11) 0.093(15) -0.007(10) 0.042(10) -0.005(8)
C13A 0.057(12) 0.069(13) 0.061(13) 0.010(10) -0.008(10) 0.016(10)
C14A 0.044(10) 0.047(10) 0.058(11) 0.014(9) -0.004(8) 0.011(8)
C15A 0.046(10) 0.061(12) 0.056(11) -0.008(9) 0.005(9) -0.018(9)
C16A 0.047(10) 0.050(10) 0.055(11) 0.004(9) 0.002(8) 0.011(8)
C17A 0.091(12) 0.041(9) 0.047(9) -0.002(9) -0.017(8) -0.002(11)
C18A 0.050(10) 0.052(11) 0.043(10) -0.002(8) 0.009(8) -0.010(8)
C19A 0.041(9) 0.046(10) 0.067(12) -0.004(9) 0.006(8) -0.008(8)
C20A 0.048(10) 0.053(11) 0.061(12) -0.009(9) 0.018(9) -0.010(8)
C21A 0.046(10) 0.065(12) 0.043(10) -0.011(9) 0.008(8) -0.014(8)
C22A 0.059(12) 0.068(13) 0.068(13) -0.014(11) 0.017(10) -0.011(10)
C23A 0.065(12) 0.072(13) 0.032(9) 0.003(9) 0.004(8) -0.009(10)
C24A 0.040(8) 0.038(10) 0.055(10) 0.003(8) 0.004(7) 0.008(7)
C25A 0.050(10) 0.041(10) 0.059(11) -0.003(8) -0.003(8) -0.013(8)
C26A 0.038(9) 0.033(9) 0.093(14) -0.004(9) 0.009(9) 0.009(7)
C27A 0.036(10) 0.067(13) 0.084(14) 0.012(11) 0.015(9) 0.013(9)
C28A 0.045(10) 0.055(12) 0.078(13) -0.002(10) 0.016(9) 0.002(8)
C29A 0.042(9) 0.031(8) 0.052(10) 0.002(7) 0.011(8) 0.001(7)
C30A 0.047(9) 0.049(10) 0.035(9) -0.003(7) 0.005(7) 0.012(8)
C31A 0.055(11) 0.050(11) 0.063(12) -0.010(9) 0.010(9) 0.011(9)
C32A 0.056(11) 0.062(12) 0.040(10) 0.002(9) 0.018(8) 0.005(9)
C33A 0.061(12) 0.036(9) 0.077(13) 0.016(9) 0.022(10) 0.019(8)
C34A 0.063(12) 0.044(10) 0.064(12) -0.004(9) 0.021(10) 0.016(9)
C35A 0.085(14) 0.054(11) 0.037(10) 0.016(8) 0.015(9) 0.018(10)
C36A 0.041(9) 0.042(10) 0.062(11) 0.007(8) 0.016(8) 0.004(7)
C37A 0.035(9) 0.042(9) 0.061(11) 0.000(8) 0.009(8) -0.001(7)
C38A 0.054(11) 0.044(10) 0.078(13) -0.009(9) 0.010(10) -0.006(8)
C39A 0.045(10) 0.040(10) 0.080(13) 0.004(9) -0.001(9) 0.005(8)
C40A 0.038(9) 0.048(11) 0.072(12) -0.002(9) 0.006(8) 0.008(8)
C41A 0.032(9) 0.054(11) 0.072(12) -0.001(9) 0.000(8) -0.007(8)
W1B 0.0343(3) 0.0384(3) 0.0559(4) 0.0005(3) 0.0045(3) -0.0024(3)
W2B 0.0415(3) 0.0378(3) 0.0377(3) 0.0016(3) 0.0012(2) -0.0041(3)
P1B 0.049(2) 0.040(2) 0.045(2) 0.0002(19) 0.0053(19) 0.0013(19)
P2B 0.035(2) 0.056(3) 0.034(2) 0.0043(19) 0.0013(17) -0.0065(19)
O1B 0.048(7) 0.050(8) 0.165(14) 0.010(9) 0.023(8) 0.004(6)
O2B 0.035(5) 0.047(7) 0.047(6) 0.001(5) 0.016(4) -0.002(4)
O3B 0.036(5) 0.064(7) 0.033(5) 0.009(5) -0.009(4) 0.002(5)
C1B 0.037(9) 0.030(9) 0.16(2) -0.008(11) 0.019(11) -0.005(7)
C2B 0.043(8) 0.048(9) 0.045(9) 0.011(7) -0.008(7) -0.001(7)
C3B 0.040(9) 0.069(12) 0.053(10) 0.014(9) 0.003(7) -0.003(8)
C4B 0.046(10) 0.072(13) 0.058(11) 0.005(10) 0.000(8) 0.003(9)
C5B 0.037(8) 0.065(12) 0.065(11) 0.004(9) 0.000(8) -0.005(8)
C6B 0.048(8) 0.070(11) 0.041(8) 0.009(10) 0.014(6) 0.001(10)
C7B 0.040(8) 0.058(10) 0.053(9) 0.013(10) -0.002(7) -0.003(9)
C8B 0.049(11) 0.068(13) 0.096(15) 0.000(12) 0.028(11) 0.005(9)
C9B 0.072(12) 0.049(11) 0.060(12) 0.002(9) 0.025(10) 0.007(9)
C10B 0.079(14) 0.071(14) 0.058(12) 0.012(11) 0.006(11) 0.003(11)
C11B 0.047(10) 0.079(13) 0.043(10) -0.002(9) 0.008(8) -0.008(9)
C12B 0.091(16) 0.060(13) 0.066(13) -0.005(11) -0.027(11) 0.008(11)
C13B 0.079(11) 0.046(10) 0.055(10) -0.006(9) 0.014(8) -0.027(10)
C14B 0.060(9) 0.058(10) 0.044(9) 0.008(10) -0.006(7) 0.004(10)
C15B 0.067(12) 0.054(12) 0.075(13) -0.016(10) 0.007(10) -0.012(10)
C16B 0.090(14) 0.068(14) 0.046(11) 0.002(10) -0.025(10) 0.002(11)
C17B 0.068(11) 0.055(11) 0.043(10) 0.009(9) -0.011(8) -0.015(9)
C18B 0.039(7) 0.048(9) 0.039(8) 0.001(8) -0.001(6) 0.002(7)
C19B 0.049(9) 0.052(10) 0.041(9) -0.007(8) 0.008(7) -0.001(8)
C20B 0.058(10) 0.058(12) 0.061(12) 0.002(9) -0.003(9) 0.023(9)
C21B 0.055(11) 0.110(18) 0.056(12) 0.009(12) -0.003(9) -0.005(12)
C22B 0.063(12) 0.063(12) 0.058(12) -0.012(10) 0.003(10) 0.007(9)
C23B 0.053(11) 0.044(11) 0.094(15) 0.003(10) 0.009(10) -0.011(9)
C24B 0.032(8) 0.066(12) 0.061(11) 0.000(9) 0.011(7) -0.004(8)
C25B 0.040(9) 0.089(14) 0.066(11) 0.021(11) 0.010(8) 0.010(10)
C26B 0.051(10) 0.063(12) 0.066(12) 0.000(10) 0.005(9) -0.009(9)
C27B 0.045(10) 0.091(15) 0.071(13) 0.015(11) 0.037(10) -0.012(10)
C28B 0.061(12) 0.075(14) 0.046(11) 0.020(10) 0.005(9) 0.009(10)
C29B 0.037(8) 0.058(11) 0.046(9) 0.023(8) 0.000(7) 0.002(8)
C30B 0.057(11) 0.067(13) 0.045(10) 0.015(8) 0.005(8) 0.020(9)
C31B 0.040(9) 0.077(14) 0.107(16) -0.044(12) 0.008(10) 0.002(9)
C32B 0.048(10) 0.077(13) 0.063(12) 0.009(11) 0.004(9) 0.004(9)
C33B 0.059(10) 0.070(15) 0.068(11) 0.003(11) -0.017(9) 0.006(10)
C34B 0.039(8) 0.078(15) 0.077(12) 0.014(11) -0.002(8) 0.022(9)
C35B 0.049(9) 0.071(12) 0.063(10) 0.009(12) 0.005(7) 0.007(11)
C36B 0.052(9) 0.090(16) 0.048(10) 0.000(10) 0.015(8) 0.009(10)
C37B 0.059(11) 0.038(9) 0.066(12) -0.011(9) 0.022(9) 0.012(8)
C38B 0.073(13) 0.062(13) 0.060(13) -0.007(11) 0.017(10) 0.023(11)
C39B 0.053(11) 0.084(15) 0.049(11) 0.001(10) 0.022(9) -0.002(11)
C40B 0.076(13) 0.052(11) 0.064(12) -0.004(9) 0.030(10) -0.006(10)
C41B 0.068(11) 0.033(9) 0.059(11) 0.001(8) 0.021(9) -0.001(8)
C1S 0.080(14) 0.073(14) 0.086(15) 0.031(12) 0.013(12) 0.006(11)
Cl1S 0.099(4) 0.091(4) 0.104(5) 0.009(4) 0.015(4) 0.007(4)
Cl2S 0.098(4) 0.084(4) 0.102(4) 0.011(3) 0.029(3) -0.008(3)

loop_
_atom_type_symbol
_atom_type_description
_atom_type_scat_dispersion_real
_atom_type_scat_dispersion_imag
_atom_type_scat_source
W W -0.8490 6.8722 'International Tables Vol C Tables 4.2.6.8 and 6.1.1.4'
P P 0.1023 0.0942 'International Tables Vol C Tables 4.2.6.8 and 6.1.1.4'
O O 0.0106 0.0060 'International Tables Vol C Tables 4.2.6.8 and 6.1.1.4'
C C 0.0033 0.0016 'International Tables Vol C Tables 4.2.6.8 and 6.1.1.4'
H H 0.0000 0.0000 'International Tables Vol C Tables 4.2.6.8 and 6.1.1.4'
Cl Cl 0.1484 0.1585 'International Tables Vol C Tables 4.2.6.8 and 6.1.1.4'

loop_
_geom_angle_atom_site_label_1
_geom_angle_atom_site_label_2
_geom_angle_atom_site_label_3
_geom_angle
C1A W1A C9A 88.8(6)
C1A W1A C10A 120.1(6)
C9A W1A C10A 35.79(18)
C1A W1A C8A 89.7(6)
C9A W1A C8A 35.75(13)
C10A W1A C8A 59.48(17)
C1A W1A C11A 146.8(6)
C9A W1A C11A 59.43(19)
C10A W1A C11A 35.63(15)
C8A W1A C11A 59.28(18)
C1A W1A P1A 89.7(6)
C9A W1A P1A 107.8(3)
C10A W1A P1A 89.9(3)
C8A W1A P1A 143.5(3)
C11A W1A P1A 107.9(3)
C1A W1A C12A 121.7(6)
C9A W1A C12A 59.38(17)
C10A W1A C12A 59.31(17)
C8A W1A C12A 35.57(17)
C11A W1A C12A 35.50(15)
P1A W1A C12A 143.4(3)
C1A W1A P2A 90.2(5)
C9A W1A P2A 141.9(3)
C10A W1A P2A 144.2(3)
C8A W1A P2A 106.1(3)
C11A W1A P2A 108.6(3)
P1A W1A P2A 110.35(11)
C12A W1A P2A 89.5(3)
C1A W1A W2A 76.1(5)
C9A W1A W2A 157.3(2)
C10A W1A W2A 143.8(3)
C8A W1A W2A 156.7(2)
C11A W1A W2A 137.08(19)
P1A W1A W2A 56.21(10)
C12A W1A W2A 143.2(3)
P2A W1A W2A 56.43(10)
O3A W2A O2A 77.0(4)
O3A W2A C17A 130.2(4)
O2A W2A C17A 130.5(4)
O3A W2A C16A 133.7(4)
O2A W2A C16A 94.9(4)
C17A W2A C16A 35.67(14)
O3A W2A C13A 94.9(4)
O2A W2A C13A 134.5(4)
C17A W2A C13A 35.32(15)
C16A W2A C13A 58.70(16)
O3A W2A C15A 99.3(4)
O2A W2A C15A 79.0(4)
C17A W2A C15A 58.61(16)
C16A W2A C15A 35.13(15)
C13A W2A C15A 57.94(15)
O3A W2A C14A 78.4(4)
O2A W2A C14A 100.7(4)
C17A W2A C14A 58.25(17)
C16A W2A C14A 58.13(15)
C13A W2A C14A 34.63(15)
C15A W2A C14A 34.53(12)
O3A W2A P1A 78.4(3)
O2A W2A P1A 138.3(3)
C17A W2A P1A 90.9(3)
C16A W2A P1A 126.2(3)
C13A W2A P1A 80.6(3)
C15A W2A P1A 138.3(3)
C14A W2A P1A 106.7(3)
O3A W2A P2A 139.2(3)
O2A W2A P2A 77.0(3)
C17A W2A P2A 90.5(3)
C16A W2A P2A 79.4(3)
C13A W2A P2A 125.6(3)
C15A W2A P2A 106.0(3)
C14A W2A P2A 137.3(3)
P1A W2A P2A 101.53(11)
O3A W2A W1A 107.2(3)
O2A W2A W1A 105.8(3)
C17A W2A W1A 102.80(19)
C16A W2A W1A 118.7(3)
C13A W2A W1A 119.2(3)
C15A W2A W1A 153.5(3)
C14A W2A W1A 153.5(3)
P1A W2A W1A 51.53(9)
P2A W2A W1A 51.94(9)
C18A P1A C24A 103.8(5)
C18A P1A W1A 123.0(4)
C24A P1A W1A 117.6(4)
C18A P1A W2A 116.8(4)
C24A P1A W2A 122.2(4)
W1A P1A W2A 72.26(11)
C30A P2A C36A 103.3(5)
C30A P2A W1A 125.1(4)
C36A P2A W1A 117.1(4)
C30A P2A W2A 116.3(4)
C36A P2A W2A 122.6(4)
W1A P2A W2A 71.63(12)
C2A O2A W2A 116.9(10)
C7A O3A W2A 114.8(9)
O1A C1A W1A 177.3(17)
O2A C2A C3A 123.8(15)
O2A C2A C7A 115.1(15)
C3A C2A C7A 121.0(16)
C2A C3A C4A 116.7(14)
C5A C4A C3A 121.1(17)
C4A C5A C6A 122.3(17)
C7A C6A C5A 116.8(15)
C6A C7A O3A 121.8(13)
C6A C7A C2A 121.6(16)
O3A C7A C2A 115.5(14)
C9A C8A C12A 108.0
C9A C8A W1A 71.7(6)
C12A C8A W1A 72.7(4)
C8A C9A C10A 108.0
C8A C9A W1A 72.5(6)
C10A C9A W1A 72.3(4)
C9A C10A C11A 108.0
C9A C10A W1A 71.9(4)
C11A C10A W1A 72.7(5)
C12A C11A C10A 108.0
C12A C11A W1A 72.4(5)
C10A C11A W1A 71.7(5)
C8A C12A C11A 108.0
C8A C12A W1A 71.8(4)
C11A C12A W1A 72.1(5)
C14A C13A C17A 108.0
C14A C13A W2A 74.2(4)
C17A C13A W2A 70.4(4)
C15A C14A C13A 108.0
C15A C14A W2A 71.8(5)
C13A C14A W2A 71.1(4)
C14A C15A C16A 108.0
C14A C15A W2A 73.7(5)
C16A C15A W2A 70.2(4)
C15A C16A C17A 108.0
C15A C16A W2A 74.6(4)
C17A C16A W2A 71.8(5)
C16A C17A C13A 108.0
C16A C17A W2A 72.5(5)
C13A C17A W2A 74.3(5)
C19A C18A C23A 120.0
C19A C18A P1A 121.4(6)
C23A C18A P1A 118.6(6)
C20A C19A C18A 120.0
C21A C20A C19A 120.0
C20A C21A C22A 120.0
C23A C22A C21A 120.0
C22A C23A C18A 120.0
C25A C24A C29A 120.0
C25A C24A P1A 121.0(6)
C29A C24A P1A 119.0(6)
C24A C25A C26A 120.0
C27A C26A C25A 120.0
C28A C27A C26A 120.0
C29A C28A C27A 120.0
C28A C29A C24A 120.0
C31A C30A C35A 120.0
C31A C30A P2A 119.1(6)
C35A C30A P2A 120.7(6)
C30A C31A C32A 120.0
C31A C32A C33A 120.0
C32A C33A C34A 120.0
C35A C34A C33A 120.0
C34A C35A C30A 120.0
C37A C36A C41A 120.0
C37A C36A P2A 121.1(6)
C41A C36A P2A 118.9(6)
C38A C37A C36A 120.0
C37A C38A C39A 120.0
C38A C39A C40A 120.0
C41A C40A C39A 120.0
C40A C41A C36A 120.0
C1B W1B C12B 85.7(6)
C1B W1B C8B 87.1(5)
C12B W1B C8B 35.44(17)
C1B W1B C11B 116.9(7)
C12B W1B C11B 35.26(16)
C8B W1B C11B 58.7(2)
C1B W1B C9B 119.4(6)
C12B W1B C9B 58.8(2)
C8B W1B C9B 35.35(17)
C11B W1B C9B 58.5(2)
C1B W1B P1B 93.2(7)
C12B W1B P1B 144.2(3)
C8B W1B P1B 108.8(3)
C11B W1B P1B 144.8(3)
C9B W1B P1B 91.8(3)
C1B W1B C10B 143.0(6)
C12B W1B C10B 58.6(2)
C8B W1B C10B 58.6(2)
C11B W1B C10B 35.06(17)
C9B W1B C10B 35.12(17)
P1B W1B C10B 109.8(3)
C1B W1B P2B 90.4(5)
C12B W1B P2B 106.0(3)
C8B W1B P2B 141.4(3)
C11B W1B P2B 88.9(3)
C9B W1B P2B 142.5(3)
P1B W1B P2B 109.76(15)
C10B W1B P2B 107.5(3)
C1B W1B W2B 78.3(5)
C12B W1B W2B 155.4(3)
C8B W1B W2B 157.9(3)
C11B W1B W2B 143.1(3)
C9B W1B W2B 145.8(3)
P1B W1B W2B 56.35(10)
C10B W1B W2B 138.5(3)
P2B W1B W2B 56.08(10)
O3B W2B O2B 77.7(4)
O3B W2B C13B 134.4(4)
O2B W2B C13B 129.8(4)
O3B W2B C14B 98.7(4)
O2B W2B C14B 141.0(4)
C13B W2B C14B 36.01(16)
O3B W2B C17B 132.4(4)
O2B W2B C17B 94.6(4)
C13B W2B C17B 35.64(16)
C14B W2B C17B 59.06(19)
O3B W2B C15B 79.6(4)
O2B W2B C15B 107.7(4)
C13B W2B C15B 58.81(19)
C14B W2B C15B 35.10(15)
C17B W2B C15B 57.9(2)
O3B W2B C16B 97.9(4)
O2B W2B C16B 83.7(4)
C13B W2B C16B 58.4(2)
C14B W2B C16B 58.11(19)
C17B W2B C16B 34.61(16)
C15B W2B C16B 34.34(16)
O3B W2B P2B 138.3(3)
O2B W2B P2B 75.7(3)
C13B W2B P2B 87.2(3)
C14B W2B P2B 122.1(3)
C17B W2B P2B 81.4(3)
C15B W2B P2B 139.2(3)
C16B W2B P2B 110.3(3)
O3B W2B P1B 75.8(3)
O2B W2B P1B 135.0(3)
C13B W2B P1B 94.3(3)
C14B W2B P1B 78.9(3)
C17B W2B P1B 130.0(3)
C15B W2B P1B 102.4(3)
C16B W2B P1B 135.4(3)
P2B W2B P1B 101.95(14)
O3B W2B W1B 103.7(3)
O2B W2B W1B 101.8(3)
C13B W2B W1B 104.1(2)
C14B W2B W1B 116.5(3)
C17B W2B W1B 123.7(3)
C15B W2B W1B 150.2(3)
C16B W2B W1B 158.3(3)
P2B W2B W1B 52.51(11)
P1B W2B W1B 51.74(10)
C18B P1B C24B 101.9(5)
C18B P1B W1B 126.4(4)
C24B P1B W1B 117.3(4)
C18B P1B W2B 113.3(4)
C24B P1B W2B 126.1(4)
W1B P1B W2B 71.91(12)
C36B P2B C30B 105.5(5)
C36B P2B W1B 125.3(4)
C30B P2B W1B 115.0(4)
C36B P2B W2B 114.7(4)
C30B P2B W2B 123.2(4)
W1B P2B W2B 71.41(11)
C2B O2B W2B 116.4(9)
C7B O3B W2B 114.5(8)
O1B C1B W1B 172(2)
C7B C2B O2B 114.2(13)
C7B C2B C3B 123.7(13)
O2B C2B C3B 121.9(13)
C2B C3B C4B 113.7(14)
C5B C4B C3B 119.9(16)
C4B C5B C6B 124.8(15)
C7B C6B C5B 114.3(14)
C2B C7B C6B 122.9(14)
C2B C7B O3B 116.9(12)
C6B C7B O3B 120.0(13)
C12B C8B C9B 108.0
C12B C8B W1B 72.5(5)
C9B C8B W1B 72.9(5)
C8B C9B C10B 108.0
C8B C9B W1B 71.7(5)
C10B C9B W1B 73.0(5)
C11B C10B C9B 108.0
C11B C10B W1B 72.2(5)
C9B C10B W1B 71.9(5)
C10B C11B C12B 108.0
C10B C11B W1B 72.7(5)
C12B C11B W1B 71.7(5)
C8B C12B C11B 108.0
C8B C12B W1B 72.1(5)
C11B C12B W1B 73.1(5)
C14B C13B C17B 108.0
C14B C13B W2B 73.0(5)
C17B C13B W2B 74.8(5)
C13B C14B C15B 108.0
C13B C14B W2B 71.0(5)
C15B C14B W2B 75.6(5)
C16B C15B C14B 108.0
C16B C15B W2B 73.8(4)
C14B C15B W2B 69.3(5)
C15B C16B C17B 108.0
C15B C16B W2B 71.9(4)
C17B C16B W2B 70.2(5)
C16B C17B C13B 108.0
C16B C17B W2B 75.2(5)
C13B C17B W2B 69.6(5)
C19B C18B C23B 120.0
C19B C18B P1B 120.2(6)
C23B C18B P1B 119.7(6)
C20B C19B C18B 120.0
C21B C20B C19B 120.0
C20B C21B C22B 120.0
C23B C22B C21B 120.0
C22B C23B C18B 120.0
C25B C24B C29B 120.0
C25B C24B P1B 118.7(6)
C29B C24B P1B 121.3(6)
C24B C25B C26B 120.0
C27B C26B C25B 120.0
C26B C27B C28B 120.0
C29B C28B C27B 120.0
C28B C29B C24B 120.0
C31B C30B C35B 120.0
C31B C30B P2B 120.1(6)
C35B C30B P2B 119.5(6)
C30B C31B C32B 120.0
C33B C32B C31B 120.0
C32B C33B C34B 120.0
C35B C34B C33B 120.0
C34B C35B C30B 120.0
C37B C36B C41B 120.0
C37B C36B P2B 118.9(6)
C41B C36B P2B 120.9(6)
C38B C37B C36B 120.0
C37B C38B C39B 120.0
C38B C39B C40B 120.0
C41B C40B C39B 120.0
C40B C41B C36B 120.0
Cl1S C1S Cl2S 111.4(11)

loop_
_geom_bond_atom_site_label_1
_geom_bond_atom_site_label_2
_geom_bond_distance
W1A C1A 1.985(15)
W1A C9A 2.308(11)
W1A C10A 2.314(13)
W1A C8A 2.318(11)
W1A C11A 2.327(10)
W1A P1A 2.332(4)
W1A C12A 2.330(13)
W1A P2A 2.354(4)
W1A W2A 2.8369(11)
W2A O3A 2.060(10)
W2A O2A 2.077(11)
W2A C17A 2.313(10)
W2A C16A 2.323(12)
W2A C13A 2.364(12)
W2A C15A 2.379(10)
W2A C14A 2.405(10)
W2A P1A 2.475(4)
W2A P2A 2.491(4)
P1A C18A 1.866(8)
P1A C24A 1.843(8)
P2A C30A 1.831(8)
P2A C36A 1.888(8)
O1A C1A 1.130(16)
O2A C2A 1.332(18)
O3A C7A 1.400(17)
C2A C3A 1.38(2)
C2A C7A 1.404(18)
C3A C4A 1.43(2)
C4A C5A 1.334(19)
C5A C6A 1.42(2)
C6A C7A 1.36(2)
C8A C9A 1.4200
C8A C12A 1.4200
C9A C10A 1.4200
C10A C11A 1.4200
C11A C12A 1.4200
C13A C14A 1.4200
C13A C17A 1.4200
C14A C15A 1.4200
C15A C16A 1.4200
C16A C17A 1.4200
C18A C19A 1.3900
C18A C23A 1.3900
C19A C20A 1.3900
C20A C21A 1.3900
C21A C22A 1.3900
C22A C23A 1.3900
C24A C25A 1.3900
C24A C29A 1.3900
C25A C26A 1.3900
C26A C27A 1.3900
C27A C28A 1.3900
C28A C29A 1.3900
C30A C31A 1.3900
C30A C35A 1.3900
C31A C32A 1.3900
C32A C33A 1.3900
C33A C34A 1.3900
C34A C35A 1.3900
C36A C37A 1.3900
C36A C41A 1.3900
C37A C38A 1.3900
C38A C39A 1.3900
C39A C40A 1.3900
C40A C41A 1.3900
W1B C1B 2.002(16)
W1B C12B 2.335(12)
W1B C8B 2.331(13)
W1B C11B 2.354(12)
W1B C9B 2.346(13)
W1B P1B 2.343(4)
W1B C10B 2.361(13)
W1B P2B 2.374(4)
W1B W2B 2.8359(10)
W2B O3B 2.044(9)
W2B O2B 2.052(9)
W2B C13B 2.284(12)
W2B C14B 2.309(11)
W2B C17B 2.352(12)
W2B C15B 2.392(12)
W2B C16B 2.418(12)
W2B P2B 2.483(4)
W2B P1B 2.483(4)
P1B C18B 1.832(8)
P1B C24B 1.889(8)
P2B C36B 1.801(9)
P2B C30B 1.843(8)
O1B C1B 1.131(17)
O2B C2B 1.371(15)
O3B C7B 1.390(17)
C2B C7B 1.379(19)
C2B C3B 1.43(2)
C3B C4B 1.50(2)
C4B C5B 1.35(2)
C5B C6B 1.45(2)
C6B C7B 1.404(18)
C8B C12B 1.4200
C8B C9B 1.4200
C9B C10B 1.4200
C10B C11B 1.4200
C11B C12B 1.4200
C13B C14B 1.4200
C13B C17B 1.4200
C14B C15B 1.4200
C15B C16B 1.4200
C16B C17B 1.4200
C18B C19B 1.3900
C18B C23B 1.3900
C19B C20B 1.3900
C20B C21B 1.3900
C21B C22B 1.3900
C22B C23B 1.3900
C24B C25B 1.3900
C24B C29B 1.3900
C25B C26B 1.3900
C26B C27B 1.3900
C27B C28B 1.3900
C28B C29B 1.3900
C30B C31B 1.3900
C30B C35B 1.3900
C31B C32B 1.3900
C32B C33B 1.3900
C33B C34B 1.3900
C34B C35B 1.3900
C36B C37B 1.3900
C36B C41B 1.3900
C37B C38B 1.3900
C38B C39B 1.3900
C39B C40B 1.3900
C40B C41B 1.3900
C1S Cl1S 1.627(19)
C1S Cl2S 1.84(2)
